data_4507940
loop_
_publ_author_name
'Altheimer, Benjamin D.'
'Pagola, Silvina'
'Zeller, Matthias'
'Mehta, Manish A.'

_publ_section_title
;
 Mechanochemical Conversions Between Crystalline Polymorphs of a Complex
 Organic Solid
;
_journal_issue 8
_journal_name_full 'Crystal Growth &amp; Design'
_journal_page_first 3447
_journal_paper_doi 10.1021/cg400344z
_journal_volume 13
_journal_year 2013
_chemical_formula_sum 'C11 H14 N2 O2'
_chemical_formula_weight 206.24
_chemical_name_systematic
; 
 ? 
;
_space_group_IT_number 4
_symmetry_cell_setting monoclinic
_symmetry_space_group_name_Hall 'P 2yb'
_symmetry_space_group_name_H-M 'P 1 21 1'
_atom_sites_solution_hydrogens geom
_atom_sites_solution_primary direct
_atom_sites_solution_secondary difmap
_audit_creation_method SHELXL-97
_cell_angle_alpha 90.00
_cell_angle_beta 104.622(5)
_cell_angle_gamma 90.00
_cell_formula_units_Z 6
_cell_length_a 18.024(6)
_cell_length_b 4.9974(17)
_cell_length_c 19.569(7)
_cell_measurement_reflns_used 3954
_cell_measurement_temperature 296(2)
_cell_measurement_theta_max 29.7658
_cell_measurement_theta_min 2.6946
_cell_volume 1705.6(10)
_computing_cell_refinement 'Apex2 v2011.2-0'
_computing_data_collection 'Apex2 v2011.2-0 (Bruker, 2011)'
_computing_data_reduction 'Apex2 v2011.2-0'
_computing_molecular_graphics 'Shelxtl (Bruker, 2003)'
_computing_publication_material 'Shelxtl (Bruker, 2003)'
_computing_structure_refinement
;  
ShelXL (Sheldrick, 2008), 
SHELXLE Rev609 (H\"ubschle et al., 2011)
;
_computing_structure_solution 'SHELXS-97 (Sheldrick, 2008)'
_diffrn_ambient_temperature 296(2)
_diffrn_measured_fraction_theta_full 0.998
_diffrn_measured_fraction_theta_max 0.903
_diffrn_measurement_device_type 'Bruker AXS SMART APEX CCD diffractometer'
_diffrn_measurement_method '\w scans'
_diffrn_radiation_monochromator graphite
_diffrn_radiation_source 'fine-focus sealed tube'
_diffrn_radiation_type MoK\a
_diffrn_radiation_wavelength 0.71073
_diffrn_reflns_av_R_equivalents 0.0392
_diffrn_reflns_av_sigmaI/netI 0.0396
_diffrn_reflns_limit_h_max 25
_diffrn_reflns_limit_h_min -26
_diffrn_reflns_limit_k_max 7
_diffrn_reflns_limit_k_min -7
_diffrn_reflns_limit_l_max 28
_diffrn_reflns_limit_l_min -28
_diffrn_reflns_number 24430
_diffrn_reflns_theta_full 28.00
_diffrn_reflns_theta_max 31.67
_diffrn_reflns_theta_min 1.37
_exptl_absorpt_coefficient_mu 0.084
_exptl_absorpt_correction_T_max 0.7463
_exptl_absorpt_correction_T_min 0.7005
_exptl_absorpt_correction_type multi-scan
_exptl_absorpt_process_details 'Apex2  v2011.2-0 (Bruker, 2011)'
_exptl_crystal_colour colourless
_exptl_crystal_density_diffrn 1.205
_exptl_crystal_density_method 'not measured'
_exptl_crystal_description needle
_exptl_crystal_F_000 660
_exptl_crystal_size_max 0.55
_exptl_crystal_size_mid 0.09
_exptl_crystal_size_min 0.05
_refine_diff_density_max 0.146
_refine_diff_density_min -0.112
_refine_diff_density_rms 0.027
_refine_ls_abs_structure_details 'Flack H D (1983), Acta Cryst. A39, 876-881'
_refine_ls_abs_structure_Flack -0.4(10)
_refine_ls_extinction_method none
_refine_ls_goodness_of_fit_ref 1.021
_refine_ls_hydrogen_treatment mixed
_refine_ls_matrix_type full
_refine_ls_number_parameters 434
_refine_ls_number_reflns 5741
_refine_ls_number_restraints 2
_refine_ls_restrained_S_all 1.021
_refine_ls_R_factor_all 0.0897
_refine_ls_R_factor_gt 0.0436
_refine_ls_shift/su_max 0.002
_refine_ls_shift/su_mean 0.000
_refine_ls_structure_factor_coef Fsqd
_refine_ls_weighting_details 'calc w=1/[\s^2^(Fo^2^)+(0.0570P)^2^+0.0000P] where P=(Fo^2^+2Fc^2^)/3'
_refine_ls_weighting_scheme calc
_refine_ls_wR_factor_gt 0.0988
_refine_ls_wR_factor_ref 0.1099
_reflns_number_gt 3342
_reflns_number_total 5741
_reflns_threshold_expression 'I > 2\s(I)'
_cod_data_source_file cg400344z_si_003.cif
_cod_data_source_block BetaRT
_cod_original_sg_symbol_H-M P21
_cod_database_code 4507940

loop_
_symmetry_equiv_pos_as_xyz
'x, y, z'
'-x, y+1/2, -z'

loop_
_atom_site_label
_atom_site_type_symbol
_atom_site_fract_x
_atom_site_fract_y
_atom_site_fract_z
_atom_site_U_iso_or_equiv
_atom_site_adp_type
_atom_site_occupancy
_atom_site_symmetry_multiplicity
_atom_site_calc_flag
_atom_site_refinement_flags
_atom_site_disorder_assembly
_atom_site_disorder_group
N2A N 0.93418(8) 0.5389(3) 0.78511(8) 0.0448(4) Uani 1 1 d . . .
H2A1 H 0.9487 0.7033 0.7901 0.054 Uiso 1 1 calc R . .
O1A O 0.80463(8) 0.7596(3) 0.66869(7) 0.0537(3) Uani 1 1 d . . .
N1A N 0.81156(10) 0.3215(3) 0.65007(8) 0.0537(4) Uani 1 1 d . . .
H1A1 H 0.7948 0.3410 0.6051 0.064 Uiso 1 1 calc R . .
H1A2 H 0.8228 0.1646 0.6677 0.064 Uiso 1 1 calc R . .
C1A C 0.81996(9) 0.5304(4) 0.69154(10) 0.0414(4) Uani 1 1 d . . .
C2A C 0.85261(9) 0.4813(4) 0.76990(9) 0.0429(4) Uani 1 1 d . . .
H2A H 0.8460 0.2917 0.7797 0.051 Uiso 1 1 calc R . .
C3A C 0.81240(10) 0.6488(5) 0.81494(10) 0.0536(5) Uani 1 1 d . . .
H3A1 H 0.8210 0.8369 0.8075 0.064 Uiso 1 1 calc R . .
H3A2 H 0.7576 0.6163 0.7998 0.064 Uiso 1 1 calc R . .
C4A C 0.84032(11) 0.5862(5) 0.89254(10) 0.0535(5) Uani 1 1 d . . .
C5A C 0.80747(14) 0.3812(6) 0.92254(12) 0.0664(6) Uani 1 1 d . . .
H5A H 0.7672 0.2829 0.8947 0.080 Uiso 1 1 calc R . .
C6A C 0.83406(16) 0.3215(7) 0.99364(14) 0.0798(7) Uani 1 1 d . . .
H6A H 0.8117 0.1835 1.0134 0.096 Uiso 1 1 calc R . .
C7A C 0.89344(16) 0.4661(6) 1.03502(13) 0.0764(8) Uani 1 1 d . . .
H7A H 0.9113 0.4263 1.0828 0.092 Uiso 1 1 calc R . .
C8A C 0.92593(14) 0.6662(6) 1.00625(12) 0.0745(7) Uani 1 1 d . . .
H8A H 0.9662 0.7639 1.0343 0.089 Uiso 1 1 calc R . .
C9A C 0.89976(12) 0.7261(6) 0.93561(11) 0.0643(6) Uani 1 1 d . . .
H9A H 0.9228 0.8642 0.9166 0.077 Uiso 1 1 calc R . .
C10A C 0.98786(10) 0.3489(4) 0.79176(10) 0.0459(4) Uani 1 1 d . . .
C11A C 1.06853(11) 0.4484(5) 0.80185(13) 0.0665(6) Uani 1 1 d . . .
H11A H 1.0959 0.4283 0.8505 0.100 Uiso 1 1 calc R . .
H11B H 1.0676 0.6338 0.7889 0.100 Uiso 1 1 calc R . .
H11C H 1.0937 0.3466 0.7727 0.100 Uiso 1 1 calc R . .
C1B C 0.20517(10) 0.1344(4) 0.52301(10) 0.0468(4) Uani 1 1 d . . .
C2B C 0.20072(10) 0.1809(4) 0.59860(9) 0.0461(4) Uani 1 1 d . . .
H2B H 0.2114 0.3701 0.6103 0.055 Uiso 1 1 calc R . .
C3B C 0.26061(11) 0.0116(5) 0.64920(10) 0.0579(5) Uani 1 1 d . . .
H3B1 H 0.2481 -0.1759 0.6400 0.069 Uiso 1 1 calc R . .
H3B2 H 0.3102 0.0433 0.6399 0.069 Uiso 1 1 calc R . .
C4B C 0.26633(10) 0.0685(5) 0.72574(11) 0.0544(5) Uani 1 1 d . . .
C5B C 0.22749(14) -0.0825(7) 0.76388(13) 0.0753(7) Uani 1 1 d . . .
H5B H 0.1960 -0.2206 0.7415 0.090 Uiso 1 1 calc R . .
C6B C 0.23390(18) -0.0354(9) 0.83361(15) 0.0975(11) Uani 1 1 d . . .
H6B H 0.2071 -0.1432 0.8579 0.117 Uiso 1 1 calc R . .
C7B C 0.2771(2) 0.1587(10) 0.86743(16) 0.1030(12) Uani 1 1 d . . .
H7B H 0.2816 0.1849 0.9154 0.124 Uiso 1 1 calc R . .
C8B C 0.3156(2) 0.3230(9) 0.83165(18) 0.1129(13) Uani 1 1 d . . .
H8B H 0.3452 0.4640 0.8548 0.135 Uiso 1 1 calc R . .
C9B C 0.30975(15) 0.2754(7) 0.75916(14) 0.0875(8) Uani 1 1 d . . .
H9B H 0.3355 0.3852 0.7344 0.105 Uiso 1 1 calc R . .
C10B C 0.07065(11) 0.3102(5) 0.60193(11) 0.0551(5) Uani 1 1 d . . .
C11B C -0.00884(12) 0.2120(7) 0.60043(15) 0.0838(8) Uani 1 1 d . . .
H11D H -0.0285 0.3103 0.6342 0.126 Uiso 1 1 calc R . .
H11E H -0.0068 0.0250 0.6121 0.126 Uiso 1 1 calc R . .
H11F H -0.0418 0.2380 0.5541 0.126 Uiso 1 1 calc R . .
N2D N 0.47191(9) 0.7738(4) 0.61848(10) 0.0634(5) Uani 1 1 d . . .
H2D H 0.4639 0.6073 0.6081 0.076 Uiso 1 1 calc R . .
O1D O 0.62263(9) 0.5347(3) 0.69179(10) 0.0701(4) Uani 1 1 d . . .
N1D N 0.64804(10) 0.9681(4) 0.68303(11) 0.0661(5) Uani 1 1 d . . .
H1D1 H 0.6945 0.9357 0.6818 0.079 Uiso 1 1 calc R . .
H1D2 H 0.6317 1.1303 0.6808 0.079 Uiso 1 1 calc R . .
C1D C 0.60195(11) 0.7696(4) 0.68840(11) 0.0513(5) Uani 1 1 d . . .
C2D C 0.51959(11) 0.8433(5) 0.68784(11) 0.0572(5) Uani 1 1 d . B .
H2D2 H 0.5167 1.0370 0.6945 0.069 Uiso 1 1 calc R . .
C3D C 0.49308(13) 0.7015(6) 0.74626(14) 0.0789(7) Uani 1 1 d D . .
H3D1 H 0.4384 0.7308 0.7389 0.095 Uiso 1 1 calc R A 1
H3D2 H 0.5010 0.5107 0.7424 0.095 Uiso 1 1 calc R A 1
C4D C 0.5331(4) 0.7900(17) 0.8203(3) 0.0752(8) Uani 0.60(2) 1 d PGD B 1
C5D C 0.6100(4) 0.7463(18) 0.8531(4) 0.085(2) Uani 0.60(2) 1 d PG B 1
H5D H 0.6402 0.6456 0.8305 0.102 Uiso 0.60(2) 1 calc PR B 1
C6D C 0.6418(4) 0.853(2) 0.9196(4) 0.093(3) Uani 0.60(2) 1 d PG B 1
H6D H 0.6933 0.8237 0.9416 0.112 Uiso 0.60(2) 1 calc PR B 1
C7D C 0.5967(7) 1.0033(17) 0.9534(3) 0.129(5) Uani 0.60(2) 1 d PG B 1
H7D H 0.6180 1.0747 0.9979 0.155 Uiso 0.60(2) 1 calc PR B 1
C8D C 0.5198(7) 1.047(3) 0.9205(4) 0.159(6) Uani 0.60(2) 1 d PG B 1
H8D H 0.4897 1.1477 0.9431 0.191 Uiso 0.60(2) 1 calc PR B 1
C9D C 0.4880(5) 0.940(3) 0.8540(4) 0.109(4) Uani 0.60(2) 1 d PG B 1
H9D H 0.4366 0.9697 0.8320 0.130 Uiso 0.60(2) 1 calc PR B 1
C10D C 0.43974(11) 0.9568(5) 0.56988(13) 0.0584(6) Uani 1 1 d . . .
C11D C 0.39868(13) 0.8485(6) 0.49914(13) 0.0770(7) Uani 1 1 d . . .
H11G H 0.3645 0.9823 0.4735 0.115 Uiso 1 1 calc R . .
H11H H 0.3698 0.6929 0.5053 0.115 Uiso 1 1 calc R . .
H11I H 0.4354 0.8009 0.4732 0.115 Uiso 1 1 calc R . .
C4C C 0.5313(6) 0.811(2) 0.8198(5) 0.0752(8) Uani 0.40(2) 1 d PGD B 2
C5C C 0.5921(10) 0.659(4) 0.8584(7) 0.107(6) Uani 0.40(2) 1 d PG B 2
H5C H 0.6060 0.5023 0.8393 0.129 Uiso 0.40(2) 1 calc PR B 2
C6C C 0.6320(10) 0.742(5) 0.9254(7) 0.141(8) Uani 0.40(2) 1 d PG B 2
H6C H 0.6727 0.6400 0.9512 0.170 Uiso 0.40(2) 1 calc PR B 2
C7C C 0.6112(9) 0.977(4) 0.9538(5) 0.173(12) Uani 0.40(2) 1 d PG B 2
H7C H 0.6379 1.0317 0.9987 0.208 Uiso 0.40(2) 1 calc PR B 2
C8C C 0.5504(12) 1.129(2) 0.9152(7) 0.127(5) Uani 0.40(2) 1 d PG B 2
H8C H 0.5364 1.2857 0.9342 0.153 Uiso 0.40(2) 1 calc PR B 2
C9C C 0.5104(9) 1.046(2) 0.8482(7) 0.114(5) Uani 0.40(2) 1 d PG B 2
H9C H 0.4697 1.1480 0.8224 0.137 Uiso 0.40(2) 1 calc PR B 2
N1B N 0.20688(14) 0.3448(4) 0.48445(10) 0.0761(6) Uani 1 1 d . . .
H1B1 H 0.2087 0.3269 0.4412 0.091 Uiso 1 1 calc R . .
H1B2 H 0.2062 0.5019 0.5022 0.091 Uiso 1 1 calc R . .
N2B N 0.12325(8) 0.1211(4) 0.60300(8) 0.0492(4) Uani 1 1 d . . .
H2B1 H 0.1107 -0.0434 0.6065 0.059 Uiso 1 1 calc R . .
O2A O 0.97228(9) 0.1108(3) 0.79023(10) 0.0722(5) Uani 1 1 d . . .
O1B O 0.20609(10) -0.0941(3) 0.49994(8) 0.0635(4) Uani 1 1 d . . .
O2B O 0.08582(10) 0.5476(4) 0.60208(12) 0.0894(6) Uani 1 1 d . . .
O2D O 0.44327(11) 1.1954(4) 0.58319(10) 0.0856(6) Uani 1 1 d . . .

loop_
_atom_site_aniso_label
_atom_site_aniso_U_11
_atom_site_aniso_U_22
_atom_site_aniso_U_33
_atom_site_aniso_U_23
_atom_site_aniso_U_13
_atom_site_aniso_U_12
N2A 0.0476(7) 0.0301(8) 0.0561(9) -0.0007(7) 0.0119(7) -0.0025(7)
O1A 0.0766(9) 0.0318(8) 0.0505(7) 0.0051(6) 0.0120(6) 0.0027(7)
N1A 0.0820(11) 0.0291(9) 0.0487(9) 0.0008(8) 0.0139(8) 0.0020(8)
C1A 0.0443(8) 0.0301(10) 0.0508(11) 0.0031(9) 0.0139(7) -0.0024(8)
C2A 0.0491(9) 0.0299(10) 0.0494(10) 0.0069(8) 0.0119(8) 0.0001(7)
C3A 0.0550(10) 0.0544(12) 0.0527(11) 0.0080(10) 0.0157(9) 0.0102(10)
C4A 0.0585(10) 0.0533(14) 0.0539(12) 0.0063(10) 0.0241(9) 0.0142(10)
C5A 0.0762(13) 0.0656(16) 0.0610(13) 0.0083(12) 0.0240(10) 0.0000(12)
C6A 0.1028(18) 0.0753(18) 0.0716(16) 0.0198(15) 0.0409(14) 0.0028(16)
C7A 0.0938(17) 0.085(2) 0.0531(13) 0.0099(14) 0.0233(12) 0.0185(16)
C8A 0.0821(15) 0.0809(19) 0.0577(14) 0.0013(14) 0.0127(11) -0.0014(14)
C9A 0.0724(13) 0.0643(15) 0.0573(13) 0.0057(12) 0.0185(10) -0.0002(12)
C10A 0.0516(10) 0.0378(11) 0.0468(10) -0.0006(9) 0.0096(8) 0.0021(8)
C11A 0.0542(11) 0.0606(15) 0.0838(15) -0.0027(13) 0.0158(10) 0.0027(10)
C1B 0.0570(10) 0.0330(10) 0.0527(11) -0.0024(10) 0.0182(8) 0.0006(9)
C2B 0.0535(10) 0.0351(11) 0.0521(11) -0.0053(9) 0.0181(8) -0.0025(8)
C3B 0.0576(11) 0.0592(14) 0.0586(13) -0.0040(11) 0.0180(9) 0.0087(11)
C4B 0.0482(9) 0.0604(14) 0.0517(12) -0.0056(11) 0.0071(8) 0.0082(10)
C5B 0.0756(14) 0.091(2) 0.0619(14) -0.0068(15) 0.0216(11) -0.0070(14)
C6B 0.0940(19) 0.135(3) 0.0697(18) -0.007(2) 0.0312(15) 0.002(2)
C7B 0.108(2) 0.134(3) 0.0609(17) -0.016(2) 0.0109(16) 0.036(2)
C8B 0.112(2) 0.108(3) 0.093(2) -0.040(2) -0.0203(19) 0.000(2)
C9B 0.0892(17) 0.089(2) 0.0736(17) -0.0044(17) -0.0003(13) -0.0177(17)
C10B 0.0556(11) 0.0528(14) 0.0591(12) 0.0000(11) 0.0185(9) 0.0049(10)
C11B 0.0563(12) 0.096(2) 0.1035(19) -0.0037(18) 0.0278(12) 0.0013(14)
N2D 0.0603(9) 0.0425(11) 0.0784(12) -0.0103(10) 0.0006(8) 0.0009(9)
O1D 0.0708(9) 0.0337(8) 0.1033(12) -0.0009(9) 0.0175(8) 0.0090(7)
N1D 0.0593(10) 0.0405(11) 0.0990(14) 0.0077(10) 0.0209(9) 0.0072(8)
C1D 0.0559(11) 0.0364(12) 0.0579(12) 0.0006(10) 0.0076(8) 0.0051(9)
C2D 0.0564(11) 0.0438(12) 0.0676(13) -0.0052(11) 0.0088(10) 0.0041(9)
C3D 0.0671(13) 0.0746(19) 0.1000(19) 0.0023(16) 0.0302(13) -0.0015(13)
C4D 0.0782(15) 0.076(2) 0.0764(16) 0.0154(16) 0.0282(13) 0.0131(16)
C5D 0.077(4) 0.101(5) 0.084(5) -0.005(4) 0.033(3) -0.005(4)
C6D 0.104(5) 0.096(6) 0.081(5) 0.019(4) 0.026(4) 0.012(4)
C7D 0.202(10) 0.126(9) 0.045(5) 0.004(5) 0.005(5) 0.050(8)
C8D 0.204(10) 0.187(12) 0.090(6) 0.010(7) 0.043(6) 0.114(10)
C9D 0.129(5) 0.118(9) 0.082(4) 0.011(5) 0.033(4) 0.068(6)
C10D 0.0459(10) 0.0530(15) 0.0758(15) -0.0004(12) 0.0144(10) 0.0002(9)
C11D 0.0651(13) 0.083(2) 0.0779(15) -0.0101(16) 0.0082(11) 0.0025(13)
C4C 0.0782(15) 0.076(2) 0.0764(16) 0.0154(16) 0.0282(13) 0.0131(16)
C5C 0.094(8) 0.155(13) 0.083(7) 0.029(8) 0.042(6) 0.056(9)
C6C 0.173(14) 0.176(19) 0.067(7) 0.035(10) 0.016(8) 0.076(12)
C7C 0.137(11) 0.25(3) 0.134(15) 0.023(16) 0.042(10) 0.075(16)
C8C 0.206(15) 0.078(7) 0.093(9) -0.004(6) 0.030(9) -0.006(9)
C9C 0.155(10) 0.062(7) 0.109(9) 0.011(6) 0.003(7) 0.019(7)
N1B 0.1480(19) 0.0301(10) 0.0566(11) -0.0008(9) 0.0375(12) 0.0025(11)
N2B 0.0541(8) 0.0382(9) 0.0581(10) -0.0009(8) 0.0191(7) -0.0015(7)
O2A 0.0680(9) 0.0355(10) 0.1120(13) 0.0006(9) 0.0205(8) 0.0037(7)
O1B 0.1080(12) 0.0337(9) 0.0551(9) -0.0055(7) 0.0322(8) 0.0007(8)
O2B 0.0840(11) 0.0431(11) 0.1483(18) -0.0039(11) 0.0425(11) 0.0098(9)
O2D 0.1036(13) 0.0459(12) 0.0940(13) 0.0005(9) 0.0002(10) 0.0019(9)

loop_
_atom_type_symbol
_atom_type_description
_atom_type_scat_dispersion_real
_atom_type_scat_dispersion_imag
_atom_type_scat_source
C C 0.0033 0.0016 'International Tables Vol C Tables 4.2.6.8 and 6.1.1.4'
H H 0.0000 0.0000 'International Tables Vol C Tables 4.2.6.8 and 6.1.1.4'
N N 0.0061 0.0033 'International Tables Vol C Tables 4.2.6.8 and 6.1.1.4'
O O 0.0106 0.0060 'International Tables Vol C Tables 4.2.6.8 and 6.1.1.4'

loop_
_geom_angle_atom_site_label_1
_geom_angle_atom_site_label_2
_geom_angle_atom_site_label_3
_geom_angle
C10A N2A C2A 123.24(17)
C10A N2A H2A1 118.4
C2A N2A H2A1 118.4
C1A N1A H1A1 120.0
C1A N1A H1A2 120.0
H1A1 N1A H1A2 120.0
O1A C1A N1A 122.37(17)
O1A C1A C2A 120.66(17)
N1A C1A C2A 116.93(17)
N2A C2A C1A 106.81(13)
N2A C2A C3A 112.12(16)
C1A C2A C3A 112.06(14)
N2A C2A H2A 108.6
C1A C2A H2A 108.6
C3A C2A H2A 108.6
C4A C3A C2A 112.45(16)
C4A C3A H3A1 109.1
C2A C3A H3A1 109.1
C4A C3A H3A2 109.1
C2A C3A H3A2 109.1
H3A1 C3A H3A2 107.8
C9A C4A C5A 117.8(2)
C9A C4A C3A 121.5(2)
C5A C4A C3A 120.7(2)
C6A C5A C4A 120.6(3)
C6A C5A H5A 119.7
C4A C5A H5A 119.7
C7A C6A C5A 120.0(3)
C7A C6A H6A 120.0
C5A C6A H6A 120.0
C8A C7A C6A 119.9(2)
C8A C7A H7A 120.0
C6A C7A H7A 120.0
C7A C8A C9A 120.3(3)
C7A C8A H8A 119.8
C9A C8A H8A 119.8
C4A C9A C8A 121.4(2)
C4A C9A H9A 119.3
C8A C9A H9A 119.3
O2A C10A N2A 122.21(18)
O2A C10A C11A 122.34(19)
N2A C10A C11A 115.46(19)
C10A C11A H11A 109.5
C10A C11A H11B 109.5
H11A C11A H11B 109.5
C10A C11A H11C 109.5
H11A C11A H11C 109.5
H11B C11A H11C 109.5
O1B C1B N1B 122.26(18)
O1B C1B C2B 120.56(18)
N1B C1B C2B 117.17(18)
N2B C2B C1B 108.32(14)
N2B C2B C3B 112.42(16)
C1B C2B C3B 110.18(16)
N2B C2B H2B 108.6
C1B C2B H2B 108.6
C3B C2B H2B 108.6
C4B C3B C2B 113.71(17)
C4B C3B H3B1 108.8
C2B C3B H3B1 108.8
C4B C3B H3B2 108.8
C2B C3B H3B2 108.8
H3B1 C3B H3B2 107.7
C9B C4B C5B 117.9(2)
C9B C4B C3B 120.6(2)
C5B C4B C3B 121.5(2)
C6B C5B C4B 121.7(3)
C6B C5B H5B 119.2
C4B C5B H5B 119.2
C7B C6B C5B 121.5(3)
C7B C6B H6B 119.2
C5B C6B H6B 119.2
C6B C7B C8B 119.7(3)
C6B C7B H7B 120.2
C8B C7B H7B 120.2
C7B C8B C9B 119.4(3)
C7B C8B H8B 120.3
C9B C8B H8B 120.3
C4B C9B C8B 119.8(3)
C4B C9B H9B 120.1
C8B C9B H9B 120.1
O2B C10B N2B 122.1(2)
O2B C10B C11B 121.9(2)
N2B C10B C11B 115.9(2)
C10B C11B H11D 109.5
C10B C11B H11E 109.5
H11D C11B H11E 109.5
C10B C11B H11F 109.5
H11D C11B H11F 109.5
H11E C11B H11F 109.5
C10D N2D C2D 123.2(2)
C10D N2D H2D 118.4
C2D N2D H2D 118.4
C1D N1D H1D1 120.0
C1D N1D H1D2 120.0
H1D1 N1D H1D2 120.0
O1D C1D N1D 122.42(19)
O1D C1D C2D 120.8(2)
N1D C1D C2D 116.74(19)
N2D C2D C3D 111.52(19)
N2D C2D C1D 107.08(17)
C3D C2D C1D 111.81(18)
N2D C2D H2D2 108.8
C3D C2D H2D2 108.8
C1D C2D H2D2 108.8
C4D C3D C2D 114.8(4)
C4D C3D C4C 4.2(7)
C2D C3D C4C 112.7(5)
C4D C3D H3D1 108.6
C2D C3D H3D1 108.6
C4C C3D H3D1 106.5
C4D C3D H3D2 108.6
C2D C3D H3D2 108.6
C4C C3D H3D2 112.7
H3D1 C3D H3D2 107.5
C5D C4D C9D 120.0
C5D C4D C3D 125.1(5)
C9D C4D C3D 114.7(5)
C4D C5D C6D 120.0
C4D C5D H5D 120.0
C6D C5D H5D 120.0
C5D C6D C7D 120.0
C5D C6D H6D 120.0
C7D C6D H6D 120.0
C8D C7D C6D 120.0
C8D C7D H7D 120.0
C6D C7D H7D 120.0
C7D C8D C9D 120.0
C7D C8D H8D 120.0
C9D C8D H8D 120.0
C8D C9D C4D 120.0
C8D C9D H9D 120.0
C4D C9D H9D 120.0
O2D C10D N2D 121.7(2)
O2D C10D C11D 122.6(2)
N2D C10D C11D 115.7(2)
C10D C11D H11G 109.5
C10D C11D H11H 109.5
H11G C11D H11H 109.5
C10D C11D H11I 109.5
H11G C11D H11I 109.5
H11H C11D H11I 109.5
C5C C4C C9C 120.0
C5C C4C C3D 114.8(8)
C9C C4C C3D 125.2(8)
C4C C5C C6C 120.0
C4C C5C H5C 120.0
C6C C5C H5C 120.0
C7C C6C C5C 120.0
C7C C6C H6C 120.0
C5C C6C H6C 120.0
C6C C7C C8C 120.0
C6C C7C H7C 120.0
C8C C7C H7C 120.0
C9C C8C C7C 120.0
C9C C8C H8C 120.0
C7C C8C H8C 120.0
C8C C9C C4C 120.0
C8C C9C H9C 120.0
C4C C9C H9C 120.0
C1B N1B H1B1 120.0
C1B N1B H1B2 120.0
H1B1 N1B H1B2 120.0
C10B N2B C2B 122.91(18)
C10B N2B H2B1 118.5
C2B N2B H2B1 118.5

loop_
_geom_bond_atom_site_label_1
_geom_bond_atom_site_label_2
_geom_bond_distance
N2A C10A 1.339(2)
N2A C2A 1.453(2)
N2A H2A1 0.8600
O1A C1A 1.236(2)
N1A C1A 1.307(3)
N1A H1A1 0.8600
N1A H1A2 0.8600
C1A C2A 1.517(3)
C2A C3A 1.525(3)
C2A H2A 0.9800
C3A C4A 1.507(3)
C3A H3A1 0.9700
C3A H3A2 0.9700
C4A C9A 1.375(3)
C4A C5A 1.386(3)
C5A C6A 1.385(3)
C5A H5A 0.9300
C6A C7A 1.373(4)
C6A H6A 0.9300
C7A C8A 1.352(4)
C7A H7A 0.9300
C8A C9A 1.376(3)
C8A H8A 0.9300
C9A H9A 0.9300
C10A O2A 1.221(3)
C10A C11A 1.502(3)
C11A H11A 0.9600
C11A H11B 0.9600
C11A H11C 0.9600
C1B O1B 1.229(3)
C1B N1B 1.299(3)
C1B C2B 1.519(3)
C2B N2B 1.452(2)
C2B C3B 1.524(3)
C2B H2B 0.9800
C3B C4B 1.502(3)
C3B H3B1 0.9700
C3B H3B2 0.9700
C4B C9B 1.360(4)
C4B C5B 1.371(3)
C5B C6B 1.361(4)
C5B H5B 0.9300
C6B C7B 1.313(5)
C6B H6B 0.9300
C7B C8B 1.375(5)
C7B H7B 0.9300
C8B C9B 1.416(4)
C8B H8B 0.9300
C9B H9B 0.9300
C10B O2B 1.218(3)
C10B N2B 1.335(3)
C10B C11B 1.508(3)
C11B H11D 0.9600
C11B H11E 0.9600
C11B H11F 0.9600
N2D C10D 1.341(3)
N2D C2D 1.453(3)
N2D H2D 0.8600
O1D C1D 1.228(3)
N1D C1D 1.315(3)
N1D H1D1 0.8600
N1D H1D2 0.8600
C1D C2D 1.527(3)
C2D C3D 1.521(3)
C2D H2D2 0.9800
C3D C4D 1.512(6)
C3D C4C 1.531(8)
C3D H3D1 0.9700
C3D H3D2 0.9700
C4D C5D 1.3900
C4D C9D 1.3900
C5D C6D 1.3900
C5D H5D 0.9300
C6D C7D 1.3900
C6D H6D 0.9300
C7D C8D 1.3900
C7D H7D 0.9300
C8D C9D 1.3900
C8D H8D 0.9300
C9D H9D 0.9300
C10D O2D 1.219(3)
C10D C11D 1.497(3)
C11D H11G 0.9600
C11D H11H 0.9600
C11D H11I 0.9600
C4C C5C 1.3900
C4C C9C 1.3900
C5C C6C 1.3900
C5C H5C 0.9300
C6C C7C 1.3900
C6C H6C 0.9300
C7C C8C 1.3900
C7C H7C 0.9300
C8C C9C 1.3900
C8C H8C 0.9300
C9C H9C 0.9300
N1B H1B1 0.8600
N1B H1B2 0.8600
N2B H2B1 0.8600

loop_
_geom_hbond_atom_site_label_D
_geom_hbond_atom_site_label_H
_geom_hbond_atom_site_label_A
_geom_hbond_distance_DH
_geom_hbond_distance_HA
_geom_hbond_distance_DA
_geom_hbond_angle_DHA
_geom_hbond_site_symmetry_A
N2B H2B1 O2B 0.86 2.09 2.943(3) 171.9 1_545
N1B H1B2 O1B 0.86 2.02 2.821(3) 154.8 1_565
N1B H1B1 O1A 0.86 2.13 2.982(3) 171.0 2_646
N1D H1D2 O1D 0.86 2.04 2.880(3) 164.2 1_565
N1D H1D1 O1A 0.86 2.24 3.087(3) 166.8 .
N2D H2D O2D 0.86 2.13 2.986(3) 179.3 1_545
N1A H1A2 O1A 0.86 2.05 2.838(2) 151.8 1_545
N1A H1A1 O1B 0.86 2.08 2.903(2) 160.5 2_656
N2A H2A1 O2A 0.86 2.08 2.935(2) 172.4 1_565

loop_
_geom_torsion_atom_site_label_1
_geom_torsion_atom_site_label_2
_geom_torsion_atom_site_label_3
_geom_torsion_atom_site_label_4
_geom_torsion
C10A N2A C2A C1A -100.13(19)
C10A N2A C2A C3A 136.76(18)
O1A C1A C2A N2A -80.6(2)
N1A C1A C2A N2A 97.21(19)
O1A C1A C2A C3A 42.6(2)
N1A C1A C2A C3A -139.64(18)
N2A C2A C3A C4A -64.2(2)
C1A C2A C3A C4A 175.66(17)
C2A C3A C4A C9A 91.7(3)
C2A C3A C4A C5A -87.1(2)
C9A C4A C5A C6A 0.1(3)
C3A C4A C5A C6A 179.0(2)
C4A C5A C6A C7A 0.0(4)
C5A C6A C7A C8A -0.1(4)
C6A C7A C8A C9A 0.0(4)
C5A C4A C9A C8A -0.2(3)
C3A C4A C9A C8A -179.1(2)
C7A C8A C9A C4A 0.1(4)
C2A N2A C10A O2A -5.1(3)
C2A N2A C10A C11A 175.40(17)
O1B C1B C2B N2B -73.9(2)
N1B C1B C2B N2B 105.2(2)
O1B C1B C2B C3B 49.5(2)
N1B C1B C2B C3B -131.4(2)
N2B C2B C3B C4B -65.7(2)
C1B C2B C3B C4B 173.40(18)
C2B C3B C4B C9B -83.7(3)
C2B C3B C4B C5B 95.4(3)
C9B C4B C5B C6B -2.4(4)
C3B C4B C5B C6B 178.5(3)
C4B C5B C6B C7B 0.7(5)
C5B C6B C7B C8B 1.5(5)
C6B C7B C8B C9B -1.8(5)
C5B C4B C9B C8B 2.0(4)
C3B C4B C9B C8B -178.8(3)
C7B C8B C9B C4B 0.0(5)
C10D N2D C2D C3D 128.8(2)
C10D N2D C2D C1D -108.5(2)
O1D C1D C2D N2D -73.8(3)
N1D C1D C2D N2D 104.2(2)
O1D C1D C2D C3D 48.6(3)
N1D C1D C2D C3D -133.3(2)
N2D C2D C3D C4D -172.4(4)
C1D C2D C3D C4D 67.7(4)
N2D C2D C3D C4C -168.5(5)
C1D C2D C3D C4C 71.6(5)
C2D C3D C4D C5D -67.3(8)
C4C C3D C4D C5D -129(10)
C2D C3D C4D C9D 108.5(6)
C4C C3D C4D C9D 47(10)
C9D C4D C5D C6D 0.0
C3D C4D C5D C6D 175.6(7)
C4D C5D C6D C7D 0.0
C5D C6D C7D C8D 0.0
C6D C7D C8D C9D 0.0
C7D C8D C9D C4D 0.0
C5D C4D C9D C8D 0.0
C3D C4D C9D C8D -176.1(6)
C2D N2D C10D O2D -6.3(3)
C2D N2D C10D C11D 174.45(19)
C4D C3D C4C C5C 20(9)
C2D C3D C4C C5C -100.1(10)
C4D C3D C4C C9C -161(10)
C2D C3D C4C C9C 78.8(12)
C9C C4C C5C C6C 0.0
C3D C4C C5C C6C 178.9(9)
C4C C5C C6C C7C 0.0
C5C C6C C7C C8C 0.0
C6C C7C C8C C9C 0.0
C7C C8C C9C C4C 0.0
C5C C4C C9C C8C 0.0
C3D C4C C9C C8C -178.8(10)
O2B C10B N2B C2B -5.2(3)
C11B C10B N2B C2B 174.74(18)
C1B C2B N2B C10B -99.7(2)
C3B C2B N2B C10B 138.33(19)
